data_7035969
loop_
_publ_author_name
'Brisdon, Alan K.'
'Ali Ghaba, Hana'
'Beutel, Bernd'
'Egjandi, Amina'
'Addaraidi, Arij'
'Pritchard, Robin G.'

_publ_section_title
;
 Perfluoropropenyl-containing phosphines from HFC replacements.
;
_journal_issue 45
_journal_name_full 'Dalton transactions (Cambridge, England : 2003)'
_journal_page_first 19717
_journal_page_last 19731
_journal_paper_doi 10.1039/c5dt02043c
_journal_volume 44
_journal_year 2015
_chemical_formula_moiety 'C18 H4 F20 Mo O4 P2'
_chemical_formula_sum 'C18 H4 F20 Mo O4 P2'
_chemical_formula_weight 822.09
_chemical_name_systematic
;
 [Mo(CO)4{(CF3CF=CF)2PCH2CH2P(CF=CFCF3)2}]
;
_space_group_crystal_system monoclinic
_space_group_IT_number 15
_space_group_name_Hall '-C 2yc'
_space_group_name_H-M_alt 'C 1 2/c 1'
_symmetry_space_group_name_Hall '-C 2yc'
_symmetry_space_group_name_H-M 'C 1 2/c 1'
_atom_sites_solution_hydrogens geom
_atom_sites_solution_primary iterative
_audit_creation_date 2015-03-24
_audit_creation_method
;
Olex2 1.2
(compiled 2015.01.26 svn.r3150 for OlexSys, GUI svn.r4998)
;
_audit_update_record
;
2015-07-08 deposited with the CCDC.
2015-07-16 downloaded from the CCDC.
;
_cell_angle_alpha 90
_cell_angle_beta 100.202(9)
_cell_angle_gamma 90
_cell_formula_units_Z 4
_cell_length_a 10.2220(10)
_cell_length_b 13.9344(7)
_cell_length_c 18.7749(17)
_cell_measurement_reflns_used 1441
_cell_measurement_temperature 150.03(10)
_cell_measurement_theta_max 27.9430
_cell_measurement_theta_min 4.2530
_cell_volume 2632.0(4)
_computing_cell_refinement
;
CrysAlisPro, Agilent Technologies,
Version 1.171.37.33 (release 27-03-2014 CrysAlis171 .NET)
(compiled Mar 27 2014,17:12:48)
;
_computing_data_collection
;
CrysAlisPro, Agilent Technologies,
Version 1.171.37.33 (release 27-03-2014 CrysAlis171 .NET)
(compiled Mar 27 2014,17:12:48)
;
_computing_data_reduction
;
CrysAlisPro, Agilent Technologies,
Version 1.171.37.33 (release 27-03-2014 CrysAlis171 .NET)
(compiled Mar 27 2014,17:12:48)
;
_computing_molecular_graphics 'Olex2 (Dolomanov et al., 2009)'
_computing_publication_material 'Platon (Spek 2105)'
_computing_structure_refinement 'ShelXL (Sheldrick, 2008)'
_computing_structure_solution
;
Superflip (Palatinus & Chapuis, 2007;Palatinus & van der Lee, 2008;
Palatinus et al., 2012)
;
_diffrn_ambient_environment N~2~
_diffrn_ambient_temperature 150.03(10)
_diffrn_detector 'Bruker APEX2 area detector'
_diffrn_detector_area_resol_mean 7.9
_diffrn_detector_type 'CCD area detector'
_diffrn_measured_fraction_theta_full 0.997
_diffrn_measured_fraction_theta_max 0.997
_diffrn_measurement_details
;
  1 omega  -94.00  -68.00   1.0000   34.1100
omega____ theta____ kappa____ phi______ frames
    -      -17.7663 -178.0000  -90.0000 26

  2 omega   -6.00   83.00   1.0000   34.1100
omega____ theta____ kappa____ phi______ frames
    -       18.8601   19.0000 -180.0000 89

  3 omega  -53.00   41.00   1.0000   34.1100
omega____ theta____ kappa____ phi______ frames
    -       18.8601    0.0000  -30.0000 94
;
_diffrn_measurement_device 'three-circle diffractometer'
_diffrn_measurement_device_type 'Bruker SMART APEX2 area detector'
_diffrn_measurement_method '\w and \f scans'
_diffrn_orient_matrix_UB_11 0.0630973000
_diffrn_orient_matrix_UB_12 0.0220905000
_diffrn_orient_matrix_UB_13 0.0094401000
_diffrn_orient_matrix_UB_21 -0.0002283000
_diffrn_orient_matrix_UB_22 0.0106204000
_diffrn_orient_matrix_UB_23 -0.0370186000
_diffrn_orient_matrix_UB_31 -0.0312475000
_diffrn_orient_matrix_UB_32 0.0446288000
_diffrn_orient_matrix_UB_33 0.0040827000
_diffrn_radiation_monochromator 'mirror optics'
_diffrn_radiation_probe x-ray
_diffrn_radiation_type MoK\a
_diffrn_radiation_wavelength 0.71073
_diffrn_reflns_av_R_equivalents 0.0426
_diffrn_reflns_av_unetI/netI 0.0846
_diffrn_reflns_laue_measured_fraction_full 0.997
_diffrn_reflns_laue_measured_fraction_max 0.997
_diffrn_reflns_limit_h_max 13
_diffrn_reflns_limit_h_min -7
_diffrn_reflns_limit_k_max 17
_diffrn_reflns_limit_k_min -16
_diffrn_reflns_limit_l_max 25
_diffrn_reflns_limit_l_min -21
_diffrn_reflns_number 5541
_diffrn_reflns_point_group_measured_fraction_full 0.997
_diffrn_reflns_point_group_measured_fraction_max 0.997
_diffrn_reflns_theta_full 25.242
_diffrn_reflns_theta_max 26.000
_diffrn_reflns_theta_min 3.561
_diffrn_source 'microfocus sealed X-ray tube'
_diffrn_source_type 'Incoatec I\ms'
_exptl_absorpt_coefficient_mu 0.789
_exptl_absorpt_correction_T_max 1.00000
_exptl_absorpt_correction_T_min 0.88608
_exptl_absorpt_correction_type multi-scan
_exptl_absorpt_process_details
;
CrysAlisPro, Agilent Technologies,
Version 1.171.37.33 (release 27-03-2014 CrysAlis171 .NET)
(compiled Mar 27 2014,17:12:48)
Empirical absorption correction using spherical harmonics,
 implemented in SCALE3 ABSPACK scaling algorithm.
;
_exptl_crystal_colour colourless
_exptl_crystal_density_diffrn 2.075
_exptl_crystal_description blade
_exptl_crystal_F_000 1584
_exptl_crystal_size_max 0.10
_exptl_crystal_size_mid 0.04
_exptl_crystal_size_min 0.015
_refine_diff_density_max 0.596
_refine_diff_density_min -0.484
_refine_diff_density_rms 0.095
_refine_ls_extinction_method none
_refine_ls_goodness_of_fit_ref 1.062
_refine_ls_hydrogen_treatment constr
_refine_ls_matrix_type full
_refine_ls_number_parameters 204
_refine_ls_number_reflns 2595
_refine_ls_number_restraints 0
_refine_ls_restrained_S_all 1.062
_refine_ls_R_factor_all 0.0807
_refine_ls_R_factor_gt 0.0544
_refine_ls_shift/su_max 0.000
_refine_ls_shift/su_mean 0.000
_refine_ls_structure_factor_coef Fsqd
_refine_ls_weighting_details 'w=1/[\s^2^(Fo^2^)+(0.0301P)^2^+0.6959P] where P=(Fo^2^+2Fc^2^)/3'
_refine_ls_weighting_scheme calc
_refine_ls_wR_factor_gt 0.0871
_refine_ls_wR_factor_ref 0.0963
_reflns_Friedel_coverage 0.000
_reflns_number_gt 1964
_reflns_number_total 2595
_reflns_threshold_expression 'I > 2\s(I)'
_cod_data_source_file c5dt02043c1.cif
_cod_data_source_block argp215
_cod_depositor_comments 'Adding full bibliography for 7035966--7035973.cif.'
_cod_database_code 7035969
_shelxl_version_number 2014-3
_chemical_oxdiff_formula C19H4F20P2Mo1O5
_shelx_space_group_comment
;
The symmetry employed for this shelxl refinement is uniquely defined
by the following loop, which should always be used as a source of
symmetry information in preference to the above space-group names.
They are only intended as comments.
;
_reflns_odcompleteness_completeness 99.61
_reflns_odcompleteness_iscentric 1
_reflns_odcompleteness_theta 26.32
_olex2_refinement_description
;
1. Fixed Uiso
 At 1.2 times of:
  All C(H,H) groups
2.a Secondary CH2 refined with riding coordinates:
 C7(H7A,H7B)
;
_olex2_date_sample_data_collection 2015-02-11
_olex2_submission_special_instructions 'No special instructions were received'

loop_
_space_group_symop_operation_xyz
'x, y, z'
'-x, y, -z+1/2'
'x+1/2, y+1/2, z'
'-x+1/2, y+1/2, -z+1/2'
'-x, -y, -z'
'x, -y, z-1/2'
'-x+1/2, -y+1/2, -z'
'x+1/2, -y+1/2, z-1/2'

loop_
_atom_site_label
_atom_site_type_symbol
_atom_site_fract_x
_atom_site_fract_y
_atom_site_fract_z
_atom_site_U_iso_or_equiv
_atom_site_adp_type
_atom_site_occupancy
_atom_site_site_symmetry_order
_atom_site_calc_flag
_atom_site_refinement_flags_posn
_atom_site_refinement_flags_adp
_atom_site_refinement_flags_occupancy
Mo1 Mo 1.0000 0.26726(3) 0.7500 0.02948(18) Uani 1 2 d S T P
P1 P 0.89740(12) 0.40093(7) 0.67625(6) 0.0279(3) Uani 1 1 d . . .
F8 F 0.7001(3) 0.26953(16) 0.58410(15) 0.0425(7) Uani 1 1 d . . .
F5 F 0.7517(3) 0.57862(17) 0.58682(16) 0.0670(10) Uani 1 1 d . . .
F6 F 0.7077(3) 0.50477(17) 0.72211(15) 0.0507(8) Uani 1 1 d . . .
F9 F 0.4911(3) 0.2982(2) 0.5577(2) 0.0927(13) Uani 1 1 d . . .
F7 F 0.4928(3) 0.40968(17) 0.67078(15) 0.0517(8) Uani 1 1 d . . .
F2 F 0.8733(3) 0.4416(2) 0.45761(14) 0.0593(8) Uani 1 1 d . . .
F4 F 0.7798(4) 0.6098(3) 0.4795(2) 0.1043(14) Uani 1 1 d . . .
F10 F 0.5684(4) 0.21634(19) 0.6513(2) 0.0925(14) Uani 1 1 d . . .
F1 F 0.9809(3) 0.33353(19) 0.56129(14) 0.0527(8) Uani 1 1 d . . .
O1 O 0.8788(4) 0.1067(2) 0.6394(2) 0.0699(12) Uani 1 1 d . . .
O2 O 0.7441(4) 0.2573(2) 0.8250(2) 0.0628(11) Uani 1 1 d . . .
F3 F 0.6290(3) 0.5136(2) 0.49732(18) 0.0721(10) Uani 1 1 d . . .
C4 C 0.7211(5) 0.4273(3) 0.6800(2) 0.0320(11) Uani 1 1 d . . .
C1 C 0.9022(5) 0.4042(3) 0.5787(2) 0.0354(11) Uani 1 1 d . . .
C2 C 0.8473(5) 0.4600(3) 0.5243(2) 0.0403(12) Uani 1 1 d . . .
C3 C 0.7523(5) 0.5415(4) 0.5224(3) 0.0478(14) Uani 1 1 d . . .
C5 C 0.6103(5) 0.3798(3) 0.6552(2) 0.0346(11) Uani 1 1 d . . .
C6 C 0.5924(5) 0.2912(3) 0.6111(3) 0.0458(13) Uani 1 1 d . . .
C10 C 0.9207(5) 0.1648(3) 0.6793(3) 0.0428(13) Uani 1 1 d . . .
C7 C 0.9791(5) 0.5149(2) 0.7085(2) 0.0335(11) Uani 1 1 d . . .
H7A H 1.0569 0.5243 0.6863 0.040 Uiso 1 1 calc R . .
H7B H 0.9184 0.5678 0.6941 0.040 Uiso 1 1 calc R . .
C9 C 0.8372(5) 0.2629(3) 0.7993(3) 0.0398(12) Uani 1 1 d . . .

loop_
_atom_site_aniso_label
_atom_site_aniso_U_11
_atom_site_aniso_U_22
_atom_site_aniso_U_33
_atom_site_aniso_U_23
_atom_site_aniso_U_13
_atom_site_aniso_U_12
Mo1 0.0312(3) 0.0161(2) 0.0406(3) 0.000 0.0050(3) 0.000
P1 0.0349(7) 0.0197(5) 0.0293(6) -0.0007(4) 0.0067(6) -0.0031(5)
F8 0.0326(16) 0.0339(13) 0.0622(18) -0.0108(12) 0.0120(14) -0.0062(13)
F5 0.104(3) 0.0373(15) 0.0492(19) 0.0007(13) -0.0153(19) 0.0129(17)
F6 0.053(2) 0.0466(15) 0.0513(17) -0.0175(13) 0.0054(15) 0.0159(14)
F9 0.049(2) 0.086(2) 0.127(3) -0.056(2) -0.028(2) 0.0189(19)
F7 0.0396(18) 0.0558(16) 0.0628(19) 0.0036(14) 0.0176(15) 0.0169(15)
F2 0.050(2) 0.099(2) 0.0301(16) 0.0013(15) 0.0093(14) -0.0279(18)
F4 0.078(3) 0.114(3) 0.127(3) 0.091(3) 0.033(2) 0.011(2)
F10 0.107(3) 0.0376(16) 0.152(4) 0.0087(18) 0.075(3) -0.0147(19)
F1 0.054(2) 0.0634(18) 0.0439(17) -0.0151(14) 0.0173(15) 0.0010(16)
O1 0.071(3) 0.0312(18) 0.094(3) -0.021(2) -0.023(2) 0.0076(19)
O2 0.048(3) 0.072(2) 0.073(3) 0.028(2) 0.023(2) 0.003(2)
F3 0.036(2) 0.102(2) 0.076(2) -0.0200(19) 0.0014(17) -0.0115(19)
C4 0.041(3) 0.025(2) 0.030(2) 0.0040(18) 0.007(2) 0.008(2)
C1 0.038(3) 0.036(2) 0.034(3) -0.003(2) 0.011(2) -0.014(2)
C2 0.034(3) 0.059(3) 0.028(3) -0.003(2) 0.005(2) -0.024(3)
C3 0.041(3) 0.057(3) 0.043(3) 0.022(3) 0.000(3) -0.014(3)
C5 0.032(3) 0.035(2) 0.039(3) 0.006(2) 0.011(2) 0.004(2)
C6 0.037(3) 0.032(3) 0.069(4) 0.002(2) 0.011(3) 0.000(2)
C10 0.045(3) 0.022(2) 0.056(3) 0.001(2) -0.004(3) 0.007(2)
C7 0.042(3) 0.0170(19) 0.039(3) 0.0034(17) -0.001(2) -0.001(2)
C9 0.042(3) 0.028(2) 0.047(3) 0.012(2) 0.004(3) 0.003(2)

loop_
_atom_type_symbol
_atom_type_description
_atom_type_scat_dispersion_real
_atom_type_scat_dispersion_imag
_atom_type_scat_source
C C 0.0033 0.0016 'International Tables Vol C Tables 4.2.6.8 and 6.1.1.4'
H H 0.0000 0.0000 'International Tables Vol C Tables 4.2.6.8 and 6.1.1.4'
F F 0.0171 0.0103 'International Tables Vol C Tables 4.2.6.8 and 6.1.1.4'
Mo Mo -1.6832 0.6857 'International Tables Vol C Tables 4.2.6.8 and 6.1.1.4'
O O 0.0106 0.0060 'International Tables Vol C Tables 4.2.6.8 and 6.1.1.4'
P P 0.1023 0.0942 'International Tables Vol C Tables 4.2.6.8 and 6.1.1.4'

loop_
_geom_angle_atom_site_label_1
_geom_angle_atom_site_label_2
_geom_angle_atom_site_label_3
_geom_angle
_geom_angle_site_symmetry_1
_geom_angle_site_symmetry_3
P1 Mo1 P1 80.69(5) . 2_756
C10 Mo1 P1 173.47(14) 2_756 .
C10 Mo1 P1 173.47(14) . 2_756
C10 Mo1 P1 94.83(12) . .
C10 Mo1 P1 94.83(13) 2_756 2_756
C10 Mo1 C10 90.0(2) . 2_756
C10 Mo1 C9 86.86(19) 2_756 .
C10 Mo1 C9 90.7(2) 2_756 2_756
C10 Mo1 C9 90.7(2) . .
C10 Mo1 C9 86.86(19) . 2_756
C9 Mo1 P1 88.70(12) 2_756 2_756
C9 Mo1 P1 93.91(13) . 2_756
C9 Mo1 P1 93.91(13) 2_756 .
C9 Mo1 P1 88.70(12) . .
C9 Mo1 C9 176.6(2) 2_756 .
C4 P1 Mo1 116.89(13) . .
C1 P1 Mo1 119.88(15) . .
C1 P1 C4 103.3(2) . .
C1 P1 C7 102.43(19) . .
C7 P1 Mo1 110.25(14) . .
C7 P1 C4 101.7(2) . .
F6 C4 P1 112.2(3) . .
C5 C4 P1 131.7(3) . .
C5 C4 F6 115.7(4) . .
F1 C1 P1 110.2(3) . .
C2 C1 P1 134.3(4) . .
C2 C1 F1 115.5(4) . .
F2 C2 C3 110.9(4) . .
C1 C2 F2 118.5(5) . .
C1 C2 C3 130.5(4) . .
F5 C3 F3 106.5(4) . .
F5 C3 C2 112.7(4) . .
F4 C3 F5 108.4(4) . .
F4 C3 F3 106.9(4) . .
F4 C3 C2 111.0(4) . .
F3 C3 C2 111.1(4) . .
F7 C5 C6 110.6(4) . .
C4 C5 F7 120.6(4) . .
C4 C5 C6 128.8(4) . .
F8 C6 F10 106.6(4) . .
F8 C6 C5 112.1(4) . .
F9 C6 F8 108.8(4) . .
F9 C6 F10 106.9(4) . .
F9 C6 C5 111.6(4) . .
F10 C6 C5 110.6(4) . .
O1 C10 Mo1 178.5(5) . .
P1 C7 H7A 109.4 . .
P1 C7 H7B 109.4 . .
C7 C7 P1 111.1(2) 2_756 .
C7 C7 H7A 109.4 2_756 .
C7 C7 H7B 109.4 2_756 .
H7A C7 H7B 108.0 . .
O2 C9 Mo1 177.1(4) . .

loop_
_geom_bond_atom_site_label_1
_geom_bond_atom_site_label_2
_geom_bond_distance
_geom_bond_site_symmetry_2
Mo1 P1 2.4439(11) 2_756
Mo1 P1 2.4438(11) .
Mo1 C10 2.019(5) .
Mo1 C10 2.019(5) 2_756
Mo1 C9 2.043(5) 2_756
Mo1 C9 2.043(5) .
P1 C4 1.852(5) .
P1 C1 1.841(4) .
P1 C7 1.846(4) .
F8 C6 1.326(5) .
F5 C3 1.317(6) .
F6 C4 1.360(4) .
F9 C6 1.311(6) .
F7 C5 1.351(5) .
F2 C2 1.350(5) .
F4 C3 1.310(5) .
F10 C6 1.336(5) .
F1 C1 1.349(5) .
O1 C10 1.134(5) .
O2 C9 1.144(5) .
F3 C3 1.323(5) .
C4 C5 1.323(6) .
C1 C2 1.327(6) .
C2 C3 1.490(7) .
C5 C6 1.480(6) .
C7 C7 1.540(8) 2_756
C7 H7A 0.9700 .
C7 H7B 0.9700 .

loop_
_geom_torsion_atom_site_label_1
_geom_torsion_atom_site_label_2
_geom_torsion_atom_site_label_3
_geom_torsion_atom_site_label_4
_geom_torsion
_geom_torsion_site_symmetry_4
Mo1 P1 C4 F6 102.7(3) .
Mo1 P1 C4 C5 -69.9(5) .
Mo1 P1 C1 F1 -7.9(4) .
Mo1 P1 C1 C2 172.8(4) .
Mo1 P1 C7 C7 -35.5(5) 2_756
P1 C4 C5 F7 173.7(3) .
P1 C4 C5 C6 -4.8(8) .
P1 C1 C2 F2 179.7(3) .
P1 C1 C2 C3 -3.4(9) .
F6 C4 C5 F7 1.3(6) .
F6 C4 C5 C6 -177.2(4) .
F7 C5 C6 F8 168.7(4) .
F7 C5 C6 F9 46.4(6) .
F7 C5 C6 F10 -72.5(5) .
F2 C2 C3 F5 -162.7(4) .
F2 C2 C3 F4 -40.9(6) .
F2 C2 C3 F3 77.9(5) .
F1 C1 C2 F2 0.4(6) .
F1 C1 C2 C3 177.4(4) .
C4 P1 C1 F1 -140.2(3) .
C4 P1 C1 C2 40.6(5) .
C4 P1 C7 C7 89.2(4) 2_756
C4 C5 C6 F8 -12.6(7) .
C4 C5 C6 F9 -135.0(5) .
C4 C5 C6 F10 106.2(6) .
C1 P1 C4 F6 -123.3(3) .
C1 P1 C4 C5 64.0(5) .
C1 P1 C7 C7 -164.2(4) 2_756
C1 C2 C3 F5 20.2(8) .
C1 C2 C3 F4 142.0(5) .
C1 C2 C3 F3 -99.2(6) .
C7 P1 C4 F6 -17.4(3) .
C7 P1 C4 C5 170.0(4) .
C7 P1 C1 F1 114.4(3) .
C7 P1 C1 C2 -64.8(5) .
